data_2243710
loop_
_publ_author_name
'Akduran, Nurcan'

_publ_section_title
;
 Crystal structure of 2-hydroxy-2-phenylacetophenone oxime
;
_journal_coeditor_code PK2654
_journal_issue 1
_journal_name_full 'Acta Crystallographica Section E'
_journal_page_first 66
_journal_page_last 69
_journal_paper_doi 10.1107/S2056989020016163
_journal_volume 77
_journal_year 2021
_chemical_formula_iupac 'C14 H13 N O2'
_chemical_formula_moiety 'C14 H13 N O2'
_chemical_formula_sum 'C14 H13 N O2'
_chemical_formula_weight 227.25
_chemical_name_common
;
2-Hydroxy-2-phenylacetophenone oxime
;
_chemical_name_systematic
;
2-(<i>N</i>-Hydroxyimino)-1,2-diphenylethanol
;
_space_group_crystal_system monoclinic
_space_group_IT_number 15
_space_group_name_Hall '-C 2yc'
_space_group_name_H-M_alt 'C 1 2/c 1'
_atom_sites_solution_hydrogens geom
_audit_creation_method SHELXL-2018/3
_cell_angle_alpha 90
_cell_angle_beta 93.220(2)
_cell_angle_gamma 90
_cell_formula_units_Z 8
_cell_length_a 24.3559(2)
_cell_length_b 10.7032(2)
_cell_length_c 8.9667(2)
_cell_measurement_reflns_used 2607
_cell_measurement_temperature 296(2)
_cell_measurement_theta_max 21.73
_cell_measurement_theta_min 3.05
_cell_volume 2333.80(7)
_computing_cell_refinement
;
<i>SAINT</i> (Bruker, 2012)
;
_computing_data_collection
;
<i>APEX2</i> (Bruker, 2012)
;
_computing_data_reduction
;
<i>SAINT</i> (Bruker, 2012)
;
_computing_molecular_graphics
;
<i>ORTEP-3</i> for Windows (Farrugia, 2012) and
<i>XP in SHELXTL</i> (Sheldrick, 2008)
;
_computing_publication_material
;
WinGX publication routines (Farrugia, 2012) and PLATON (Spek,
2020)
;
_computing_structure_refinement
;
<i>SHELXL2018/3</i> (Sheldrick, 2015<i>b</i>)
;
_computing_structure_solution
;
SHELXT (Sheldrick, 2015<i>a</i>)
;
_diffrn_ambient_temperature 296(2)
_diffrn_detector_area_resol_mean 8.3333
_diffrn_measured_fraction_theta_full 0.998
_diffrn_measured_fraction_theta_max 0.999
_diffrn_measurement_device_type 'Bruker APEXII QUAZAR three-circle'
_diffrn_measurement_method '\f and \w scans'
_diffrn_radiation_type MoK\a
_diffrn_radiation_wavelength 0.71073
_diffrn_reflns_av_R_equivalents 0.0477
_diffrn_reflns_av_unetI/netI 0.0356
_diffrn_reflns_limit_h_max 31
_diffrn_reflns_limit_h_min -31
_diffrn_reflns_limit_k_max 13
_diffrn_reflns_limit_k_min -13
_diffrn_reflns_limit_l_max 11
_diffrn_reflns_limit_l_min -11
_diffrn_reflns_number 15784
_diffrn_reflns_theta_full 25.242
_diffrn_reflns_theta_max 27.483
_diffrn_reflns_theta_min 1.675
_exptl_absorpt_coefficient_mu 0.087
_exptl_absorpt_correction_type none
_exptl_crystal_colour colourless
_exptl_crystal_density_diffrn 1.294
_exptl_crystal_description block
_exptl_crystal_F_000 960
_exptl_crystal_size_max 0.15
_exptl_crystal_size_mid 0.112
_exptl_crystal_size_min 0.098
_refine_diff_density_max 0.167
_refine_diff_density_min -0.237
_refine_ls_extinction_method none
_refine_ls_goodness_of_fit_ref 1.032
_refine_ls_hydrogen_treatment mixed
_refine_ls_matrix_type full
_refine_ls_number_parameters 158
_refine_ls_number_reflns 2673
_refine_ls_number_restraints 0
_refine_ls_restrained_S_all 1.032
_refine_ls_R_factor_all 0.0823
_refine_ls_R_factor_gt 0.0482
_refine_ls_shift/su_max 0.000
_refine_ls_shift/su_mean 0.000
_refine_ls_structure_factor_coef Fsqd
_refine_ls_weighting_details 'w=1/[\s^2^(Fo^2^)+(0.0438P)^2^+1.7468P] where P=(Fo^2^+2Fc^2^)/3'
_refine_ls_weighting_scheme calc
_refine_ls_wR_factor_gt 0.1087
_refine_ls_wR_factor_ref 0.1236
_reflns_number_gt 1781
_reflns_number_total 2673
_reflns_threshold_expression 'I > 2\s(I)'
_cod_data_source_file pk2654sup1.cif
_cod_data_source_block I
_cod_original_sg_symbol_H-M 'C 2/c'
_cod_database_code 2243710
_shelx_space_group_comment
;
The symmetry employed for this shelxl refinement is uniquely defined
by the following loop, which should always be used as a source of
symmetry information in preference to the above space-group names.
They are only intended as comments.
;

loop_
_space_group_symop_operation_xyz
'x, y, z'
'-x, y, -z+1/2'
'x+1/2, y+1/2, z'
'-x+1/2, y+1/2, -z+1/2'
'-x, -y, -z'
'x, -y, z-1/2'
'-x+1/2, -y+1/2, -z'
'x+1/2, -y+1/2, z-1/2'

loop_
_atom_site_type_symbol
_atom_site_label
_atom_site_fract_x
_atom_site_fract_y
_atom_site_fract_z
_atom_site_U_iso_or_equiv
_atom_site_adp_type
_atom_site_calc_flag
_atom_site_occupancy
_atom_site_disorder_assembly
_atom_site_disorder_group
O O1 0.06576(6) 0.67667(13) 0.19541(13) 0.0449(3) Uani d 1 . .
H H1 0.0363(8) 0.676(2) 0.1336(17) 0.067 Uiso calc 1 . .
O O2 0.01347(5) 0.60393(13) 0.59737(16) 0.0451(4) Uani d 1 . .
H H2 0.0037(6) 0.602(4) 0.684(4) 0.068 Uiso calc 0.5 A 1
H H2' 0.0059(5) 0.544(4) 0.542(5) 0.068 Uiso calc 0.5 B 2
N N1 0.04995(6) 0.66307(14) 0.34255(15) 0.0373(4) Uani d 1 . .
C C1 0.14866(7) 0.63331(17) 0.41569(19) 0.0362(4) Uani d 1 . .
C C2 0.17398(8) 0.71174(19) 0.3165(2) 0.0463(5) Uani d 1 . .
H H2A 0.153310 0.771694 0.263426 0.056 Uiso calc 1 . .
C C3 0.22965(8) 0.7011(2) 0.2964(2) 0.0582(6) Uani d 1 . .
H H3 0.246113 0.754405 0.230145 0.070 Uiso calc 1 . .
C C4 0.26080(9) 0.6132(3) 0.3727(3) 0.0644(7) Uani d 1 . .
H H4 0.298150 0.605990 0.357871 0.077 Uiso calc 1 . .
C C5 0.23633(9) 0.5359(2) 0.4713(3) 0.0627(6) Uani d 1 . .
H H5 0.257333 0.475965 0.523500 0.075 Uiso calc 1 . .
C C6 0.18100(8) 0.5459(2) 0.4939(2) 0.0483(5) Uani d 1 . .
H H6 0.165180 0.493550 0.562321 0.058 Uiso calc 1 . .
C C7 0.08910(7) 0.64245(15) 0.44001(19) 0.0330(4) Uani d 1 . .
C C8 0.07095(7) 0.62830(17) 0.59889(19) 0.0359(4) Uani d 1 . .
H H8 0.090620 0.557401 0.645918 0.043 Uiso calc 1 . .
C C9 0.08441(7) 0.74454(18) 0.68979(19) 0.0390(4) Uani d 1 . .
C C10 0.06246(10) 0.8580(2) 0.6490(3) 0.0572(6) Uani d 1 . .
H H10 0.038643 0.864319 0.564624 0.069 Uiso calc 1 . .
C C11 0.07566(12) 0.9636(2) 0.7335(3) 0.0782(8) Uani d 1 . .
H H11 0.060924 1.040773 0.705199 0.094 Uiso calc 1 . .
C C12 0.11041(13) 0.9541(3) 0.8583(3) 0.0877(10) Uani d 1 . .
H H12 0.119636 1.025026 0.914105 0.105 Uiso calc 1 . .
C C13 0.13143(13) 0.8414(3) 0.9010(3) 0.0878(10) Uani d 1 . .
H H13 0.154334 0.834930 0.987246 0.105 Uiso calc 1 . .
C C14 0.11882(10) 0.7366(2) 0.8165(2) 0.0632(6) Uani d 1 . .
H H14 0.133716 0.659731 0.845480 0.076 Uiso calc 1 . .

loop_
_atom_site_aniso_label
_atom_site_aniso_U_11
_atom_site_aniso_U_22
_atom_site_aniso_U_33
_atom_site_aniso_U_12
_atom_site_aniso_U_13
_atom_site_aniso_U_23
O1 0.0426(7) 0.0630(9) 0.0294(6) -0.0031(7) 0.0029(5) 0.0015(6)
O2 0.0370(7) 0.0526(8) 0.0470(8) -0.0134(6) 0.0130(6) -0.0077(6)
N1 0.0383(8) 0.0432(9) 0.0308(7) -0.0034(7) 0.0054(6) -0.0022(6)
C1 0.0342(9) 0.0406(10) 0.0338(9) -0.0037(8) 0.0034(7) -0.0074(7)
C2 0.0434(11) 0.0530(12) 0.0429(11) -0.0069(9) 0.0069(8) -0.0014(9)
C3 0.0432(12) 0.0805(16) 0.0521(12) -0.0137(11) 0.0145(10) -0.0048(11)
C4 0.0346(11) 0.0986(19) 0.0609(14) 0.0020(12) 0.0093(10) -0.0156(13)
C5 0.0434(13) 0.0808(17) 0.0636(14) 0.0150(11) -0.0004(11) -0.0021(12)
C6 0.0399(11) 0.0557(12) 0.0495(11) 0.0024(9) 0.0044(9) 0.0001(9)
C7 0.0340(9) 0.0317(9) 0.0335(9) -0.0053(7) 0.0037(7) -0.0035(7)
C8 0.0305(9) 0.0408(10) 0.0367(9) -0.0052(7) 0.0049(7) 0.0021(8)
C9 0.0397(10) 0.0472(11) 0.0309(9) -0.0124(8) 0.0087(7) -0.0013(8)
C10 0.0651(14) 0.0509(13) 0.0559(13) -0.0012(11) 0.0056(11) -0.0080(10)
C11 0.093(2) 0.0522(15) 0.092(2) -0.0077(13) 0.0314(17) -0.0185(14)
C12 0.114(2) 0.093(2) 0.0601(16) -0.0545(19) 0.0367(16) -0.0357(16)
C13 0.108(2) 0.112(3) 0.0429(14) -0.059(2) -0.0020(14) -0.0092(15)
C14 0.0712(15) 0.0747(16) 0.0428(11) -0.0246(13) -0.0062(10) 0.0051(11)

loop_
_atom_type_symbol
_atom_type_description
_atom_type_scat_dispersion_real
_atom_type_scat_dispersion_imag
_atom_type_scat_source
C C 0.0033 0.0016 'International Tables Vol C Tables 4.2.6.8 and 6.1.1.4'
H H 0.0000 0.0000 'International Tables Vol C Tables 4.2.6.8 and 6.1.1.4'
N N 0.0061 0.0033 'International Tables Vol C Tables 4.2.6.8 and 6.1.1.4'
O O 0.0106 0.0060 'International Tables Vol C Tables 4.2.6.8 and 6.1.1.4'

loop_
_geom_angle_atom_site_label_1
_geom_angle_atom_site_label_2
_geom_angle_atom_site_label_3
_geom_angle_site_symmetry_1
_geom_angle_site_symmetry_3
_geom_angle
_geom_angle_publ_flag
N1 O1 H1 . . 109.5 ?
C8 O2 H2 . . 109.5 ?
C8 O2 H2' . . 109.5 ?
C7 N1 O1 . . 115.36(14) ?
C6 C1 C2 . . 118.06(17) ?
C6 C1 C7 . . 120.16(16) ?
C2 C1 C7 . . 121.77(17) ?
C3 C2 C1 . . 120.5(2) ?
C3 C2 H2A . . 119.8 ?
C1 C2 H2A . . 119.8 ?
C4 C3 C2 . . 120.8(2) ?
C4 C3 H3 . . 119.6 ?
C2 C3 H3 . . 119.6 ?
C3 C4 C5 . . 119.3(2) ?
C3 C4 H4 . . 120.4 ?
C5 C4 H4 . . 120.4 ?
C4 C5 C6 . . 120.8(2) ?
C4 C5 H5 . . 119.6 ?
C6 C5 H5 . . 119.6 ?
C5 C6 C1 . . 120.7(2) ?
C5 C6 H6 . . 119.7 ?
C1 C6 H6 . . 119.7 ?
N1 C7 C1 . . 127.62(15) ?
N1 C7 C8 . . 114.40(15) ?
C1 C7 C8 . . 117.97(15) ?
O2 C8 C9 . . 109.82(14) ?
O2 C8 C7 . . 110.26(14) ?
C9 C8 C7 . . 110.90(14) ?
O2 C8 H8 . . 108.6 ?
C9 C8 H8 . . 108.6 ?
C7 C8 H8 . . 108.6 ?
C10 C9 C14 . . 119.1(2) ?
C10 C9 C8 . . 121.08(17) ?
C14 C9 C8 . . 119.82(19) ?
C9 C10 C11 . . 120.1(2) ?
C9 C10 H10 . . 119.9 ?
C11 C10 H10 . . 119.9 ?
C12 C11 C10 . . 119.9(3) ?
C12 C11 H11 . . 120.0 ?
C10 C11 H11 . . 120.0 ?
C13 C12 C11 . . 120.2(2) ?
C13 C12 H12 . . 119.9 ?
C11 C12 H12 . . 119.9 ?
C12 C13 C14 . . 119.9(3) ?
C12 C13 H13 . . 120.0 ?
C14 C13 H13 . . 120.0 ?
C9 C14 C13 . . 120.7(3) ?
C9 C14 H14 . . 119.7 ?
C13 C14 H14 . . 119.7 ?

loop_
_geom_bond_atom_site_label_1
_geom_bond_atom_site_label_2
_geom_bond_site_symmetry_2
_geom_bond_distance
_geom_bond_publ_flag
O1 N1 . 1.4026(18) ?
O1 H1 . 0.88(2) ?
O2 C8 . 1.424(2) ?
O2 H2 . 0.82(4) ?
O2 H2' . 0.83(4) ?
N1 C7 . 1.276(2) ?
C1 C6 . 1.388(3) ?
C1 C2 . 1.392(3) ?
C1 C7 . 1.482(2) ?
C2 C3 . 1.383(3) ?
C2 H2A . 0.9300 ?
C3 C4 . 1.368(3) ?
C3 H3 . 0.9300 ?
C4 C5 . 1.372(3) ?
C4 H4 . 0.9300 ?
C5 C6 . 1.378(3) ?
C5 H5 . 0.9300 ?
C6 H6 . 0.9300 ?
C7 C8 . 1.523(2) ?
C8 C9 . 1.513(2) ?
C8 H8 . 0.9800 ?
C9 C10 . 1.368(3) ?
C9 C14 . 1.376(3) ?
C10 C11 . 1.388(3) ?
C10 H10 . 0.9300 ?
C11 C12 . 1.369(4) ?
C11 H11 . 0.9300 ?
C12 C13 . 1.356(4) ?
C12 H12 . 0.9300 ?
C13 C14 . 1.379(4) ?
C13 H13 . 0.9300 ?
C14 H14 . 0.9300 ?

loop_
_geom_contact_atom_site_label_1
_geom_contact_atom_site_label_2
_geom_contact_distance
_geom_contact_site_symmetry_1
_geom_contact_site_symmetry_2
_geom_contact_publ_flag
O1 C2 2.819(3) . . yes
O1 N1 2.823(2) . 2_555 yes
C8 O1 3.381(2) . 6_566 yes
O2 O2 2.850(3) . 2_556 yes
O2 O2 2.881(3) . 5_566 yes
O2 N1 2.577(2) . . yes
O1 H2A 2.41 . . yes
H8 O1 2.62 . 6_566 yes
O2 H10 2.87 . . yes
O2 H1 2.465(17) . 2_555 yes
H2 O2 2.03(2) . 2_556 yes
H2' O2 2.05(3) . 5_566 yes
N1 N1 2.867(2) . 2_555 yes
N1 H2A 2.90 . . yes
N1 H2' 2.49(2) . . yes
N1 H1 2.13(2) . 2_555 yes
H2' N1 2.83(2) . 5_566 yes
H14 C6 2.79 . 6_566 yes
C6 H8 2.66 . . yes
C7 H10 2.92 . . yes
C8 H2 2.76(2) . 2_556 yes
C8 H6 2.75 . . yes
C8 H2' 2.87(2) . 5_566 yes
C9 H2 2.92(2) . 2_556 yes
H1 H2' 2.31 . 2_555 yes
H2' H1 2.59(2) . 6_566 yes
H2A H13 2.57 . 1_554 yes
H6 H8 2.12 . . yes
H8 H14 2.30 . . yes

loop_
_geom_hbond_atom_site_label_D
_geom_hbond_atom_site_label_H
_geom_hbond_atom_site_label_A
_geom_hbond_site_symmetry_A
_geom_hbond_distance_DH
_geom_hbond_distance_HA
_geom_hbond_distance_DA
_geom_hbond_angle_DHA
_geom_hbond_publ_flag
O1 H1 O2 2 0.88(2) 2.465(17) 3.2638(19) 150.81(1.47) yes
O1 H1 N1 2 0.88(2) 2.13(2) 2.8236(19) 135.30(1.69) yes
O2 H2 O2 2_556 0.82(4) 2.03(2) 2.850(3) 174.49(1.99) yes
O2 H2' O2 5_566 0.83(4) 2.05(3) 2.881(3) 179.45(2.38) yes
C4 H4 Cg2 7_555 0.93 2.91 3.792(3) 158.5 yes

loop_
_geom_torsion_atom_site_label_1
_geom_torsion_atom_site_label_2
_geom_torsion_atom_site_label_3
_geom_torsion_atom_site_label_4
_geom_torsion_site_symmetry_1
_geom_torsion_site_symmetry_2
_geom_torsion_site_symmetry_3
_geom_torsion_site_symmetry_4
_geom_torsion
_geom_torsion_publ_flag
C6 C1 C2 C3 . . . . 0.6(3) ?
C7 C1 C2 C3 . . . . 179.89(18) ?
C1 C2 C3 C4 . . . . 0.3(3) ?
C2 C3 C4 C5 . . . . -0.7(3) ?
C3 C4 C5 C6 . . . . 0.0(4) ?
C4 C5 C6 C1 . . . . 1.0(3) ?
C2 C1 C6 C5 . . . . -1.3(3) ?
C7 C1 C6 C5 . . . . 179.46(18) ?
O1 N1 C7 C1 . . . . 1.0(3) ?
O1 N1 C7 C8 . . . . 179.88(13) ?
C6 C1 C7 N1 . . . . -141.68(19) ?
C2 C1 C7 N1 . . . . 39.1(3) ?
C6 C1 C7 C8 . . . . 39.5(2) ?
C2 C1 C7 C8 . . . . -139.75(17) ?
N1 C7 C8 O2 . . . . 17.5(2) ?
C1 C7 C8 O2 . . . . -163.47(15) ?
N1 C7 C8 C9 . . . . -104.31(17) ?
C1 C7 C8 C9 . . . . 74.7(2) ?
O2 C8 C9 C10 . . . . -61.5(2) ?
C7 C8 C9 C10 . . . . 60.6(2) ?
O2 C8 C9 C14 . . . . 117.82(19) ?
C7 C8 C9 C14 . . . . -120.07(19) ?
C14 C9 C10 C11 . . . . 1.1(3) ?
C8 C9 C10 C11 . . . . -179.54(19) ?
C9 C10 C11 C12 . . . . -0.5(4) ?
C10 C11 C12 C13 . . . . -0.9(4) ?
C11 C12 C13 C14 . . . . 1.5(4) ?
C10 C9 C14 C13 . . . . -0.5(3) ?
C8 C9 C14 C13 . . . . -179.8(2) ?
C12 C13 C14 C9 . . . . -0.9(4) ?

_cod_database_fobs_code 2243710
